data_4306604
loop_
_publ_author_name
'Diptikanta Swain'
'Tayur N. Guru Row'

_publ_contact_author_address
;
Solid State and Structural Chemistry Unit
Indian Institute of Science
Bangalore 560 012. Karnataka.
INDIA.
;
_publ_contact_author_email ssctng@sscu.iisc.ernet.in
_publ_contact_author_fax '(91)803601310 '
_publ_contact_author_name
;
 'Prof. T. N. Guru Row'
;
_publ_contact_author_phone (91)802932796
_publ_section_title
;
In Situ Crystallography of KHSO4: Probing the Kinetic Pathway for the
Evolution of a Pyrolysis Reaction in the Crystalline State
;
_journal_name_full 'Inorganic Chemistry'
_journal_page_first 8613
_journal_page_last 8615
_journal_paper_doi 10.1021/ic801426f
_journal_volume 47
_journal_year 2008
_chemical_compound_source 'see text'
_chemical_formula_moiety 'H O4 S, K'
_chemical_formula_sum 'H K O4 S'
_chemical_formula_weight 136.18
_chemical_name_systematic ' ?'
_space_group_IT_number 61
_symmetry_cell_setting orthorhombic
_symmetry_Int_Tables_number 61
_symmetry_space_group_name_Hall '-P 2ac 2ab'
_symmetry_space_group_name_H-M 'P b c a'
_atom_sites_solution_hydrogens geom
_atom_sites_solution_primary direct
_atom_sites_solution_secondary difmap
_cell_angle_alpha 90.00
_cell_angle_beta 90.00
_cell_angle_gamma 90.00
_cell_formula_units_Z 16
_cell_length_a 8.4150(7)
_cell_length_b 9.7960(8)
_cell_length_c 18.9668(15)
_cell_measurement_reflns_used 586
_cell_measurement_temperature 294(2)
_cell_measurement_theta_max 27.3652
_cell_measurement_theta_min 0.8563
_cell_volume 1563.5(2)
_computing_cell_refinement 'Bruker SMART V5.628, (Bruker, 2004)'
_computing_data_collection 'Bruker SMART V5.628, (Bruker, 2004)'
_computing_data_reduction 'Bruker SAINT V6.45a, (Bruker, 2004)'
_computing_molecular_graphics 'DIAMOND. version 2.1c (Brandenburg, K. 1999)'
_computing_publication_material 'PLATON (Spek, 1990)'
_computing_structure_refinement 'SHELXL-97 (Sheldrick, 1997)'
_computing_structure_solution 'SHELXTL V6.14 (Bruker, 2000)'
_diffrn_ambient_temperature 294(2)
_diffrn_measured_fraction_theta_full 0.992
_diffrn_measured_fraction_theta_max 0.992
_diffrn_measurement_device_type 'Bruker SMART CCD area detector'
_diffrn_measurement_method '\f and \w scans'
_diffrn_radiation_monochromator graphite
_diffrn_radiation_source 'fine-focus sealed tube'
_diffrn_radiation_type MoK\a
_diffrn_radiation_wavelength 0.71073
_diffrn_reflns_av_R_equivalents 0.0262
_diffrn_reflns_av_sigmaI/netI 0.0136
_diffrn_reflns_limit_h_max 11
_diffrn_reflns_limit_h_min -10
_diffrn_reflns_limit_k_max 12
_diffrn_reflns_limit_k_min -12
_diffrn_reflns_limit_l_max 24
_diffrn_reflns_limit_l_min -24
_diffrn_reflns_number 16689
_diffrn_reflns_reduction_process ' ?'
_diffrn_reflns_theta_full 28.07
_diffrn_reflns_theta_max 28.07
_diffrn_reflns_theta_min 2.15
_exptl_absorpt_coefficient_mu 1.753
_exptl_absorpt_correction_T_max 0.8442
_exptl_absorpt_correction_T_min 0.7207
_exptl_absorpt_correction_type multi-scan
_exptl_absorpt_process_details 'SADABS, (Sheldrick, 1996)'
_exptl_crystal_colour colourless
_exptl_crystal_density_diffrn 2.314
_exptl_crystal_density_method 'Not Measured'
_exptl_crystal_description cylindrical
_exptl_crystal_F_000 1088
_exptl_crystal_size_max 0.20
_exptl_crystal_size_mid 0.15
_exptl_crystal_size_min 0.10
_refine_diff_density_max 0.326
_refine_diff_density_min -0.393
_refine_diff_density_rms 0.064
_refine_ls_extinction_coef 0.0165(6)
_refine_ls_extinction_expression Fc^*^=kFc[1+0.001xFc^2^\l^3^/sin(2\q)]^-1/4^
_refine_ls_extinction_method SHELXL
_refine_ls_goodness_of_fit_ref 1.128
_refine_ls_hydrogen_treatment mixed
_refine_ls_matrix_type full
_refine_ls_number_parameters 118
_refine_ls_number_reflns 1886
_refine_ls_number_restraints 0
_refine_ls_restrained_S_all 1.128
_refine_ls_R_factor_all 0.0229
_refine_ls_R_factor_gt 0.0211
_refine_ls_shift/su_max 0.001
_refine_ls_shift/su_mean 0.000
_refine_ls_structure_factor_coef Fsqd
_refine_ls_weighting_details 'calc w=1/[\s^2^(Fo^2^)+(0.0262P)^2^+0.7382P] where P=(Fo^2^+2Fc^2^)/3'
_refine_ls_weighting_scheme calc
_refine_ls_wR_factor_gt 0.0550
_refine_ls_wR_factor_ref 0.0566
_reflns_number_gt 1777
_reflns_number_total 1886
_reflns_threshold_expression >2sigma(I)
_cod_data_source_file ic801426f_si_001_2.cif
_cod_data_source_block KHSO4_293K
_cod_depositor_comments
;
The following automatic conversions were performed:
'_symmetry_cell_setting' value 'Orthorhombic' changed to 'orthorhombic'
according to '/home/saulius/struct/CIF-dictionaries/cif_core.dic'
dictionary named 'cif_core.dic' version 2.4.1 from 2010-06-29.

Automatic conversion script
Id: cif_fix_enum 1527 2010-12-29 10:47:43Z saulius 
;
_cod_database_code 4306604

loop_
_symmetry_equiv_pos_as_xyz
'x, y, z'
'-x+1/2, -y, z+1/2'
'-x, y+1/2, -z+1/2'
'x+1/2, -y+1/2, -z'
'-x, -y, -z'
'x-1/2, y, -z-1/2'
'x, -y-1/2, z-1/2'
'-x-1/2, y-1/2, z'

loop_
_atom_site_label
_atom_site_type_symbol
_atom_site_fract_x
_atom_site_fract_y
_atom_site_fract_z
_atom_site_U_iso_or_equiv
_atom_site_adp_type
_atom_site_occupancy
_atom_site_symmetry_multiplicity
_atom_site_calc_flag
_atom_site_refinement_flags
_atom_site_disorder_assembly
_atom_site_disorder_group
K1 K 0.11746(4) 0.18065(3) 0.125000(16) 0.02480(10) Uani 1 1 d . . .
K2 K 0.62261(3) 0.31971(3) 0.118401(16) 0.02271(10) Uani 1 1 d . . .
S1 S 0.25446(4) -0.07724(3) 0.002647(15) 0.01726(10) Uani 1 1 d . . .
S2 S 0.01902(4) 0.01648(3) 0.293969(18) 0.02028(11) Uani 1 1 d . . .
O1 O 0.29134(13) 0.07983(10) 0.00163(5) 0.0237(2) Uani 1 1 d . . .
O2 O 0.40770(12) -0.14761(11) 0.00332(5) 0.0237(2) Uani 1 1 d . . .
O3 O 0.16651(13) -0.10345(11) -0.06121(6) 0.0326(3) Uani 1 1 d . . .
O4 O 0.16580(13) -0.10129(11) 0.06648(6) 0.0324(3) Uani 1 1 d . . .
O5 O 0.16335(12) 0.11268(11) 0.27759(6) 0.0276(2) Uani 1 1 d . . .
O6 O -0.06007(13) -0.00099(12) 0.22549(6) 0.0340(3) Uani 1 1 d . . .
O7 O -0.07720(13) 0.09461(13) 0.34200(6) 0.0338(3) Uani 1 1 d . . .
O8 O 0.08133(14) -0.10904(12) 0.32151(7) 0.0395(3) Uani 1 1 d . . .
H1 H 0.395(3) 0.096(3) 0.0010(10) 0.047(7) Uiso 1 1 d . . .
H2 H 0.255(3) 0.072(2) 0.2762(11) 0.051(6) Uiso 1 1 d . . .

loop_
_atom_site_aniso_label
_atom_site_aniso_U_11
_atom_site_aniso_U_22
_atom_site_aniso_U_33
_atom_site_aniso_U_23
_atom_site_aniso_U_13
_atom_site_aniso_U_12
K1 0.02264(17) 0.02762(18) 0.02414(17) 0.00198(11) 0.00005(11) 0.00138(11)
K2 0.02303(17) 0.02228(17) 0.02282(16) -0.00098(10) -0.00037(11) 0.00014(10)
S1 0.01397(17) 0.01714(17) 0.02069(18) -0.00019(10) 0.00003(10) -0.00086(11)
S2 0.01493(16) 0.02484(18) 0.02106(18) -0.00037(12) -0.00105(11) -0.00018(12)
O1 0.0184(5) 0.0166(5) 0.0362(6) 0.0007(4) -0.0014(4) -0.0005(4)
O2 0.0169(5) 0.0191(5) 0.0350(6) 0.0008(4) 0.0005(4) 0.0010(4)
O3 0.0312(6) 0.0333(6) 0.0333(6) -0.0046(4) -0.0144(5) -0.0023(5)
O4 0.0297(6) 0.0344(6) 0.0332(6) 0.0032(4) 0.0136(5) -0.0033(5)
O5 0.0172(5) 0.0270(5) 0.0387(6) 0.0020(4) 0.0042(4) -0.0002(4)
O6 0.0263(6) 0.0468(7) 0.0289(6) -0.0140(5) -0.0090(5) 0.0060(5)
O7 0.0228(5) 0.0502(7) 0.0284(5) -0.0092(5) 0.0066(4) 0.0007(5)
O8 0.0290(6) 0.0310(6) 0.0585(8) 0.0165(5) -0.0059(6) -0.0008(5)

loop_
_atom_type_symbol
_atom_type_description
_atom_type_scat_dispersion_real
_atom_type_scat_dispersion_imag
_atom_type_scat_source
S S 0.1246 0.1234 'International Tables Vol C Tables 4.2.6.8 and 6.1.1.4'
O O 0.0106 0.0060 'International Tables Vol C Tables 4.2.6.8 and 6.1.1.4'
K K 0.2009 0.2494 'International Tables Vol C Tables 4.2.6.8 and 6.1.1.4'
H H 0.0000 0.0000 'International Tables Vol C Tables 4.2.6.8 and 6.1.1.4'

loop_
_geom_angle_atom_site_label_1
_geom_angle_atom_site_label_2
_geom_angle_atom_site_label_3
_geom_angle
_geom_angle_site_symmetry_1
_geom_angle_site_symmetry_3
_geom_angle_publ_flag
O7 K1 O3 144.13(4) 6_656 5 ?
O7 K1 O8 133.22(4) 6_656 3 ?
O3 K1 O8 81.18(3) 5 3 ?
O7 K1 O2 115.38(3) 6_656 8_665 ?
O3 K1 O2 75.27(3) 5 8_665 ?
O8 K1 O2 79.53(4) 3 8_665 ?
O7 K1 O1 67.39(3) 6_656 . ?
O3 K1 O1 89.43(3) 5 . ?
O8 K1 O1 145.42(4) 3 . ?
O2 K1 O1 65.89(3) 8_665 . ?
O7 K1 O5 66.12(3) 6_656 . ?
O3 K1 O5 118.06(3) 5 . ?
O8 K1 O5 83.80(3) 3 . ?
O2 K1 O5 156.77(3) 8_665 . ?
O1 K1 O5 129.21(3) . . ?
O7 K1 O4 71.26(3) 6_656 . ?
O3 K1 O4 72.89(3) 5 . ?
O8 K1 O4 151.43(3) 3 . ?
O2 K1 O4 104.61(3) 8_665 . ?
O1 K1 O4 47.76(3) . . ?
O5 K1 O4 97.77(3) . . ?
O7 K1 O6 97.90(3) 6_656 . ?
O3 K1 O6 71.82(3) 5 . ?
O8 K1 O6 84.85(4) 3 . ?
O2 K1 O6 145.30(3) 8_665 . ?
O1 K1 O6 123.71(3) . . ?
O5 K1 O6 47.12(3) . . ?
O4 K1 O6 75.95(3) . . ?
O7 K1 O4 74.85(3) 6_656 8_665 ?
O3 K1 O4 123.43(3) 5 8_665 ?
O8 K1 O4 88.51(4) 3 8_665 ?
O2 K1 O4 48.17(3) 8_665 8_665 ?
O1 K1 O4 69.11(3) . 8_665 ?
O5 K1 O4 115.76(3) . 8_665 ?
O4 K1 O4 115.64(3) . 8_665 ?
O6 K1 O4 162.19(3) . 8_665 ?
O7 K1 S1 94.04(3) 6_656 8_665 ?
O3 K1 S1 99.25(3) 5 8_665 ?
O8 K1 S1 85.78(3) 3 8_665 ?
O2 K1 S1 24.14(2) 8_665 8_665 ?
O1 K1 S1 62.86(2) . 8_665 ?
O5 K1 S1 138.95(2) . 8_665 ?
O4 K1 S1 109.72(2) . 8_665 ?
O6 K1 S1 167.95(2) . 8_665 ?
O4 K1 S1 24.24(2) 8_665 8_665 ?
O7 K1 S1 68.76(3) 6_656 . ?
O3 K1 S1 78.76(3) 5 . ?
O8 K1 S1 157.33(3) 3 . ?
O2 K1 S1 85.23(2) 8_665 . ?
O1 K1 S1 25.02(2) . . ?
O5 K1 S1 115.05(2) . . ?
O4 K1 S1 22.81(2) . . ?
O6 K1 S1 98.73(2) . . ?
O4 K1 S1 93.77(2) 8_665 . ?
S1 K1 S1 87.112(11) 8_665 . ?
O7 K1 S2 83.07(2) 6_656 . ?
O3 K1 S2 93.82(3) 5 . ?
O8 K1 S2 82.72(3) 3 . ?
O2 K1 S2 160.37(2) 8_665 . ?
O1 K1 S2 131.32(2) . . ?
O5 K1 S2 24.53(2) . . ?
O4 K1 S2 87.16(2) . . ?
O6 K1 S2 22.64(2) . . ?
O4 K1 S2 139.91(2) 8_665 . ?
S1 K1 S2 161.061(12) 8_665 . ?
S1 K1 S2 108.970(12) . . ?
O4 K2 O6 85.11(4) 8_665 8_665 ?
O4 K2 O8 149.15(4) 8_665 3_655 ?
O6 K2 O8 73.25(3) 8_665 3_655 ?
O4 K2 O5 123.93(3) 8_665 6_656 ?
O6 K2 O5 88.06(4) 8_665 6_656 ?
O8 K2 O5 77.91(3) 3_655 6_656 ?
O4 K2 O1 93.25(3) 8_665 4 ?
O6 K2 O1 117.76(3) 8_665 4 ?
O8 K2 O1 78.36(4) 3_655 4 ?
O5 K2 O1 137.45(3) 6_656 4 ?
O4 K2 O2 78.31(3) 8_665 5_655 ?
O6 K2 O2 163.14(4) 8_665 5_655 ?
O8 K2 O2 123.20(3) 3_655 5_655 ?
O5 K2 O2 98.60(3) 6_656 5_655 ?
O1 K2 O2 66.77(3) 4 5_655 ?
O4 K2 O7 77.98(3) 8_665 6_656 ?
O6 K2 O7 100.72(4) 8_665 6_656 ?
O8 K2 O7 126.86(4) 3_655 6_656 ?
O5 K2 O7 48.95(3) 6_656 6_656 ?
O1 K2 O7 139.76(3) 4 6_656 ?
O2 K2 O7 72.98(3) 5_655 6_656 ?
O4 K2 O3 126.98(3) 8_665 5_655 ?
O6 K2 O3 147.59(3) 8_665 5_655 ?
O8 K2 O3 78.27(3) 3_655 5_655 ?
O5 K2 O3 70.93(3) 6_656 5_655 ?
O1 K2 O3 69.98(3) 4 5_655 ?
O2 K2 O3 48.70(3) 5_655 5_655 ?
O7 K2 O3 84.12(3) 6_656 5_655 ?
O4 K2 O3 73.57(3) 8_665 4 ?
O6 K2 O3 72.42(3) 8_665 4 ?
O8 K2 O3 78.99(4) 3_655 4 ?
O5 K2 O3 153.24(3) 6_656 4 ?
O1 K2 O3 48.18(3) 4 4 ?
O2 K2 O3 105.29(3) 5_655 4 ?
O7 K2 O3 151.15(3) 6_656 4 ?
O3 K2 O3 117.03(3) 5_655 4 ?
O4 K2 S1 102.76(3) 8_665 5_655 ?
O6 K2 S1 171.98(3) 8_665 5_655 ?
O8 K2 S1 99.99(3) 3_655 5_655 ?
O5 K2 S1 86.27(2) 6_656 5_655 ?
O1 K2 S1 63.86(2) 4 5_655 ?
O2 K2 S1 24.49(2) 5_655 5_655 ?
O7 K2 S1 79.72(3) 6_656 5_655 ?
O3 K2 S1 24.41(2) 5_655 5_655 ?
O3 K2 S1 111.00(2) 4 5_655 ?
O4 K2 S2 100.93(3) 8_665 6_656 ?
O6 K2 S2 98.27(3) 8_665 6_656 ?
O8 K2 S2 103.69(3) 3_655 6_656 ?
O5 K2 S2 25.95(2) 6_656 6_656 ?
O1 K2 S2 142.30(2) 4 6_656 ?
O2 K2 S2 82.06(2) 5_655 6_656 ?
O7 K2 S2 23.40(2) 6_656 6_656 ?
O3 K2 S2 73.61(2) 5_655 6_656 ?
O3 K2 S2 169.34(2) 4 6_656 ?
S1 K2 S2 78.918(11) 5_655 6_656 ?
O4 K2 S1 81.07(3) 8_665 4 ?
O6 K2 S1 94.77(3) 8_665 4 ?
O8 K2 S1 79.15(3) 3_655 4 ?
O5 K2 S1 155.00(2) 6_656 4 ?
O1 K2 S1 25.08(2) 4 4 ?
O2 K2 S1 85.74(2) 5_655 4 ?
O7 K2 S1 152.64(2) 6_656 4 ?
O3 K2 S1 94.77(3) 5_655 4 ?
O3 K2 S1 23.20(2) 4 4 ?
S1 K2 S1 88.031(11) 5_655 4 ?
S2 K2 S1 166.927(12) 6_656 4 ?
O4 S1 O3 114.24(8) . . ?
O4 S1 O2 111.85(6) . . ?
O3 S1 O2 112.08(6) . . ?
O4 S1 O1 105.83(6) . . ?
O3 S1 O1 105.40(6) . . ?
O2 S1 O1 106.73(6) . . ?
O4 S1 K2 126.84(5) . 5_655 ?
O3 S1 K2 58.29(5) . 5_655 ?
O2 S1 K2 54.46(4) . 5_655 ?
O1 S1 K2 127.25(4) . 5_655 ?
O4 S1 K1 59.35(5) . 8_655 ?
O3 S1 K1 126.59(5) . 8_655 ?
O2 S1 K1 53.23(4) . 8_655 ?
O1 S1 K1 127.84(4) . 8_655 ?
K2 S1 K1 83.247(12) 5_655 8_655 ?
O4 S1 K2 119.50(5) . 4_455 ?
O3 S1 K2 55.18(5) . 4_455 ?
O2 S1 K2 127.58(4) . 4_455 ?
O1 S1 K2 50.50(4) . 4_455 ?
K2 S1 K2 98.656(12) 5_655 4_455 ?
K1 S1 K2 178.029(12) 8_655 4_455 ?
O4 S1 K1 53.89(5) . . ?
O3 S1 K1 119.95(5) . . ?
O2 S1 K1 127.19(4) . . ?
O1 S1 K1 52.16(4) . . ?
K2 S1 K1 178.174(12) 5_655 . ?
K1 S1 K1 98.420(12) 8_655 . ?
K2 S1 K1 79.684(11) 4_455 . ?
O8 S2 O7 115.51(8) . . ?
O8 S2 O6 112.79(8) . . ?
O7 S2 O6 111.52(7) . . ?
O8 S2 O5 107.70(6) . . ?
O7 S2 O5 103.98(6) . . ?
O6 S2 O5 104.22(7) . . ?
O8 S2 K2 117.48(6) . 6_556 ?
O7 S2 K2 52.45(5) . 6_556 ?
O6 S2 K2 128.97(5) . 6_556 ?
O5 S2 K2 52.67(4) . 6_556 ?
O8 S2 K1 127.53(6) . . ?
O7 S2 K1 116.46(5) . . ?
O6 S2 K1 51.91(5) . . ?
O5 S2 K1 52.45(4) . . ?
K2 S2 K1 89.235(12) 6_556 . ?
S1 O1 K2 104.43(5) . 4_455 ?
S1 O1 K1 102.81(5) . . ?
K2 O1 K1 105.78(4) 4_455 . ?
S1 O2 K1 102.63(5) . 8_655 ?
S1 O2 K2 101.04(5) . 5_655 ?
K1 O2 K2 107.25(4) 8_655 5_655 ?
S1 O3 K1 148.64(7) . 5 ?
S1 O3 K2 97.30(5) . 5_655 ?
K1 O3 K2 99.23(3) 5 5_655 ?
S1 O3 K2 101.62(5) . 4_455 ?
K1 O3 K2 89.36(3) 5 4_455 ?
K2 O3 K2 126.97(4) 5_655 4_455 ?
S1 O4 K2 144.01(7) . 8_655 ?
S1 O4 K1 103.30(5) . . ?
K2 O4 K1 90.40(3) 8_655 . ?
S1 O4 K1 96.41(5) . 8_655 ?
K2 O4 K1 101.76(3) 8_655 8_655 ?
K1 O4 K1 126.60(4) . 8_655 ?
S2 O5 K2 101.38(5) . 6_556 ?
S2 O5 K1 103.01(5) . . ?
K2 O5 K1 119.68(4) 6_556 . ?
S2 O6 K2 144.89(7) . 8_655 ?
S2 O6 K1 105.46(6) . . ?
K2 O6 K1 90.28(4) 8_655 . ?
S2 O7 K1 145.59(7) . 6_556 ?
S2 O7 K2 104.15(6) . 6_556 ?
K1 O7 K2 104.46(4) 6_556 6_556 ?
S2 O8 K2 132.86(7) . 3_645 ?
S2 O8 K1 122.42(7) . 3_545 ?
K2 O8 K1 101.30(4) 3_645 3_545 ?

loop_
_geom_bond_atom_site_label_1
_geom_bond_atom_site_label_2
_geom_bond_distance
_geom_bond_site_symmetry_2
_geom_bond_publ_flag
K1 O7 2.7756(11) 6_656 ?
K1 O3 2.7832(11) 5 ?
K1 O8 2.8411(12) 3 ?
K1 O2 2.8638(10) 8_665 ?
K1 O1 2.9311(11) . ?
K1 O5 2.9947(12) . ?
K1 O4 3.0043(12) . ?
K1 O6 3.0051(13) . ?
K1 O4 3.0201(12) 8_665 ?
K1 S1 3.4888(5) 8_665 ?
K1 S1 3.6190(5) . ?
K1 S2 3.6801(5) . ?
K2 O4 2.7311(11) 8_665 ?
K2 O6 2.7362(11) 8_665 ?
K2 O8 2.8271(12) 3_655 ?
K2 O5 2.8500(11) 6_656 ?
K2 O1 2.8578(11) 4 ?
K2 O2 2.8700(11) 5_655 ?
K2 O7 2.8729(12) 6_656 ?
K2 O3 2.9688(12) 5_655 ?
K2 O3 3.0064(12) 4 ?
K2 S1 3.4616(5) 5_655 ?
K2 S2 3.5137(5) 6_656 ?
K2 S1 3.5870(5) 4 ?
S1 O4 1.4415(11) . ?
S1 O3 1.4424(10) . ?
S1 O2 1.4623(11) . ?
S1 O1 1.5698(10) . ?
S1 K2 3.4616(5) 5_655 ?
S1 K1 3.4888(5) 8_655 ?
S1 K2 3.5870(5) 4_455 ?
S2 O8 1.4352(12) . ?
S2 O7 1.4392(11) . ?
S2 O6 1.4695(11) . ?
S2 O5 1.5684(11) . ?
S2 K2 3.5137(5) 6_556 ?
O1 K2 2.8578(10) 4_455 ?
O2 K1 2.8638(10) 8_655 ?
O2 K2 2.8700(11) 5_655 ?
O3 K1 2.7832(11) 5 ?
O3 K2 2.9688(12) 5_655 ?
O3 K2 3.0064(12) 4_455 ?
O4 K2 2.7311(11) 8_655 ?
O4 K1 3.0201(12) 8_655 ?
O5 K2 2.8500(11) 6_556 ?
O6 K2 2.7362(11) 8_655 ?
O7 K1 2.7756(11) 6_556 ?
O7 K2 2.8729(12) 6_556 ?
O8 K2 2.8271(12) 3_645 ?
O8 K1 2.8411(12) 3_545 ?

loop_
_geom_hbond_atom_site_label_D
_geom_hbond_atom_site_label_H
_geom_hbond_atom_site_label_A
_geom_hbond_distance_DH
_geom_hbond_distance_HA
_geom_hbond_distance_DA
_geom_hbond_angle_DHA
_geom_hbond_site_symmetry_A
_geom_hbond_publ_flag
O1 H1 O2 0.89(3) 1.74(3) 2.6199(15) 173(3) 5_655 yes
O5 H2 O6 0.87(2) 1.71(2) 2.5807(15) 177.3(19) 6_656 yes
